data_4064536
loop_
_publ_author_name
'S\'anchez-Barba, Luis F.'
'Garc\'es, Andr\'es'
'Fern\'andez-Baeza, Juan'
'Otero, Antonio'
'Alonso-Moreno, Carlos'
'Lara-S\'anchez, Agust\'in'
'Rodr\'iguez, Ana M.'

_publ_section_title
;
 Stereoselective Production of Poly(rac-lactide) by ROP with Highly
 Efficient Bulky Heteroscorpionate Alkylmagnesium Initiators
;
_journal_issue 10
_journal_name_full Organometallics
_journal_page_first 2775
_journal_paper_doi 10.1021/om200163t
_journal_volume 30
_journal_year 2011
_chemical_formula_moiety ' C32 H58 Mg N6'
_chemical_formula_sum 'C32 H58 Mg N6'
_chemical_formula_weight 551.15
_chemical_name_systematic
;
 ?
;
_space_group_IT_number 2
_symmetry_cell_setting triclinic
_symmetry_space_group_name_Hall '-P 1'
_symmetry_space_group_name_H-M 'P -1'
_atom_sites_solution_hydrogens geom
_atom_sites_solution_primary direct
_atom_sites_solution_secondary difmap
_audit_creation_method SHELXL-97
_cell_angle_alpha 93.384(3)
_cell_angle_beta 93.316(2)
_cell_angle_gamma 109.409(3)
_cell_formula_units_Z 4
_cell_length_a 10.4950(10)
_cell_length_b 10.5070(10)
_cell_length_c 34.072(5)
_cell_measurement_reflns_used 2545
_cell_measurement_temperature 220(2)
_cell_measurement_theta_max 18.743
_cell_measurement_theta_min 2.197
_cell_volume 3525.5(7)
_computing_cell_refinement 'Bruker SAINT'
_computing_data_collection 'Bruker APEX'
_computing_data_reduction 'Bruker SAINT, SADABS, XPREP'
_computing_molecular_graphics 'Bruker SHELXTL'
_computing_publication_material 'Bruker SHELXTL'
_computing_structure_refinement 'SHELXL-97 (Sheldrick, 1997)'
_computing_structure_solution 'SHELXS-97 (Sheldrick, 1990)'
_diffrn_ambient_temperature 220(2)
_diffrn_measured_fraction_theta_full 0.972
_diffrn_measured_fraction_theta_max 0.972
_diffrn_measurement_device_type 'CCD area detector'
_diffrn_measurement_method 'omega scans'
_diffrn_radiation_monochromator graphite
_diffrn_radiation_source 'fine-focus sealed tube'
_diffrn_radiation_type MoK\a
_diffrn_radiation_wavelength 0.71073
_diffrn_reflns_av_R_equivalents 0.0579
_diffrn_reflns_av_sigmaI/netI 0.1105
_diffrn_reflns_limit_h_max 12
_diffrn_reflns_limit_h_min -11
_diffrn_reflns_limit_k_max 12
_diffrn_reflns_limit_k_min -12
_diffrn_reflns_limit_l_max 40
_diffrn_reflns_limit_l_min -40
_diffrn_reflns_number 23197
_diffrn_reflns_theta_full 25.00
_diffrn_reflns_theta_max 25.00
_diffrn_reflns_theta_min 2.06
_exptl_absorpt_coefficient_mu 0.078
_exptl_absorpt_correction_T_max 0.9861
_exptl_absorpt_correction_T_min 0.9800
_exptl_absorpt_correction_type multi-scan
_exptl_absorpt_process_details SADABS
_exptl_crystal_colour colorless
_exptl_crystal_density_diffrn 1.038
_exptl_crystal_density_method 'not measured'
_exptl_crystal_description prism
_exptl_crystal_F_000 1216
_exptl_crystal_size_max 0.26
_exptl_crystal_size_mid 0.21
_exptl_crystal_size_min 0.18
_refine_diff_density_max 0.200
_refine_diff_density_min -0.308
_refine_diff_density_rms 0.047
_refine_ls_extinction_method none
_refine_ls_goodness_of_fit_ref 0.961
_refine_ls_hydrogen_treatment constr
_refine_ls_matrix_type full
_refine_ls_number_parameters 737
_refine_ls_number_reflns 12108
_refine_ls_number_restraints 0
_refine_ls_restrained_S_all 0.961
_refine_ls_R_factor_all 0.1399
_refine_ls_R_factor_gt 0.0666
_refine_ls_shift/su_max 0.012
_refine_ls_shift/su_mean 0.001
_refine_ls_structure_factor_coef Fsqd
_refine_ls_weighting_details 'calc w=1/[\s^2^(Fo^2^)+(0.0810P)^2^+0.0000P] where P=(Fo^2^+2Fc^2^)/3'
_refine_ls_weighting_scheme calc
_refine_ls_wR_factor_gt 0.1416
_refine_ls_wR_factor_ref 0.1787
_reflns_number_gt 6512
_reflns_number_total 12108
_reflns_threshold_expression >2sigma(I)
_cod_data_source_file om200163t_si_002.cif
_cod_data_source_block 7a
_cod_original_sg_symbol_H-M P-1
_cod_database_code 4064536

loop_
_symmetry_equiv_pos_as_xyz
'x, y, z'
'-x, -y, -z'

loop_
_atom_site_label
_atom_site_type_symbol
_atom_site_fract_x
_atom_site_fract_y
_atom_site_fract_z
_atom_site_U_iso_or_equiv
_atom_site_adp_type
_atom_site_occupancy
_atom_site_symmetry_multiplicity
_atom_site_calc_flag
_atom_site_refinement_flags
Mg1 Mg 0.77577(16) 0.39778(16) 0.38320(4) 0.0467(4) Uani 1 1 d .
N1 N 0.6370(3) 0.2582(3) 0.42105(10) 0.0375(9) Uani 1 1 d .
N2 N 0.5161(3) 0.2775(3) 0.41253(9) 0.0367(9) Uani 1 1 d .
N3 N 0.6577(3) 0.2505(4) 0.33570(10) 0.0404(9) Uani 1 1 d .
N4 N 0.5263(3) 0.1969(4) 0.34601(10) 0.0391(9) Uani 1 1 d .
N5 N 0.6503(4) 0.5112(4) 0.37791(11) 0.0477(10) Uani 1 1 d .
N6 N 0.4610(4) 0.4744(4) 0.33240(11) 0.0497(10) Uani 1 1 d .
C1 C 0.4470(4) 0.2771(5) 0.44597(13) 0.0422(12) Uani 1 1 d .
C2 C 0.5256(4) 0.2506(5) 0.47535(13) 0.0469(12) Uani 1 1 d .
H2 H 0.5052 0.2415 0.5015 0.056 Uiso 1 1 calc R
C3 C 0.6419(4) 0.2392(4) 0.45986(13) 0.0415(11) Uani 1 1 d .
C4 C 0.3161(5) 0.3084(5) 0.44794(14) 0.0496(13) Uani 1 1 d .
C5 C 0.1932(5) 0.2009(6) 0.42616(16) 0.0697(16) Uani 1 1 d .
H5A H 0.1134 0.2236 0.4304 0.104 Uiso 1 1 calc R
H5B H 0.1835 0.1145 0.4359 0.104 Uiso 1 1 calc R
H5C H 0.2052 0.1967 0.3984 0.104 Uiso 1 1 calc R
C6 C 0.3333(5) 0.4469(5) 0.43259(15) 0.0626(14) Uani 1 1 d .
H6A H 0.4130 0.5135 0.4458 0.094 Uiso 1 1 calc R
H6B H 0.2554 0.4719 0.4377 0.094 Uiso 1 1 calc R
H6C H 0.3423 0.4421 0.4047 0.094 Uiso 1 1 calc R
C7 C 0.2869(6) 0.3185(7) 0.49206(15) 0.0829(19) Uani 1 1 d .
H7A H 0.3600 0.3902 0.5063 0.124 Uiso 1 1 calc R
H7B H 0.2788 0.2344 0.5031 0.124 Uiso 1 1 calc R
H7C H 0.2038 0.3372 0.4940 0.124 Uiso 1 1 calc R
C8 C 0.7558(5) 0.2058(5) 0.47964(13) 0.0469(12) Uani 1 1 d .
C9 C 0.8747(6) 0.3380(6) 0.49156(17) 0.0808(18) Uani 1 1 d .
H9A H 0.9100 0.3791 0.4683 0.121 Uiso 1 1 calc R
H9B H 0.9449 0.3182 0.5067 0.121 Uiso 1 1 calc R
H9C H 0.8435 0.3991 0.5071 0.121 Uiso 1 1 calc R
C10 C 0.8032(6) 0.1143(6) 0.45242(18) 0.0841(19) Uani 1 1 d .
H10A H 0.7318 0.0287 0.4468 0.126 Uiso 1 1 calc R
H10B H 0.8812 0.1004 0.4650 0.126 Uiso 1 1 calc R
H10C H 0.8265 0.1559 0.4283 0.126 Uiso 1 1 calc R
C11 C 0.7130(7) 0.1393(8) 0.51772(18) 0.112(3) Uani 1 1 d .
H11A H 0.6796 0.1966 0.5342 0.167 Uiso 1 1 calc R
H11B H 0.7896 0.1262 0.5315 0.167 Uiso 1 1 calc R
H11C H 0.6428 0.0532 0.5114 0.167 Uiso 1 1 calc R
C12 C 0.4691(5) 0.0643(5) 0.33203(12) 0.0413(11) Uani 1 1 d .
C13 C 0.5656(5) 0.0344(5) 0.31134(12) 0.0439(12) Uani 1 1 d .
H13 H 0.5563 -0.0485 0.2981 0.053 Uiso 1 1 calc R
C14 C 0.6794(5) 0.1505(5) 0.31387(12) 0.0428(11) Uani 1 1 d .
C15 C 0.3314(5) -0.0346(5) 0.33960(13) 0.0445(12) Uani 1 1 d .
C16 C 0.3280(5) -0.0592(5) 0.38361(12) 0.0561(14) Uani 1 1 d .
H16A H 0.3979 -0.0950 0.3912 0.084 Uiso 1 1 calc R
H16B H 0.2413 -0.1226 0.3882 0.084 Uiso 1 1 calc R
H16C H 0.3426 0.0248 0.3989 0.084 Uiso 1 1 calc R
C17 C 0.2134(5) 0.0125(5) 0.32583(15) 0.0593(14) Uani 1 1 d .
H17A H 0.2170 0.0919 0.3420 0.089 Uiso 1 1 calc R
H17B H 0.1289 -0.0582 0.3281 0.089 Uiso 1 1 calc R
H17C H 0.2207 0.0334 0.2988 0.089 Uiso 1 1 calc R
C18 C 0.3110(5) -0.1699(5) 0.31591(15) 0.0613(15) Uani 1 1 d .
H18A H 0.3146 -0.1562 0.2883 0.092 Uiso 1 1 calc R
H18B H 0.2242 -0.2338 0.3203 0.092 Uiso 1 1 calc R
H18C H 0.3812 -0.2044 0.3243 0.092 Uiso 1 1 calc R
C19 C 0.8133(5) 0.1713(5) 0.29535(14) 0.0546(13) Uani 1 1 d .
C20 C 0.8625(6) 0.3106(6) 0.27954(17) 0.0755(18) Uani 1 1 d .
H20A H 0.7936 0.3194 0.2612 0.113 Uiso 1 1 calc R
H20B H 0.9435 0.3209 0.2664 0.113 Uiso 1 1 calc R
H20C H 0.8815 0.3793 0.3010 0.113 Uiso 1 1 calc R
C21 C 0.7904(6) 0.0641(6) 0.26057(16) 0.0801(19) Uani 1 1 d .
H21A H 0.7604 -0.0246 0.2700 0.120 Uiso 1 1 calc R
H21B H 0.8737 0.0780 0.2484 0.120 Uiso 1 1 calc R
H21C H 0.7227 0.0718 0.2416 0.120 Uiso 1 1 calc R
C22 C 0.9174(6) 0.1565(7) 0.32619(17) 0.0814(18) Uani 1 1 d .
H22A H 0.9351 0.2265 0.3472 0.122 Uiso 1 1 calc R
H22B H 1.0000 0.1640 0.3142 0.122 Uiso 1 1 calc R
H22C H 0.8829 0.0696 0.3365 0.122 Uiso 1 1 calc R
C23 C 0.4793(4) 0.2878(4) 0.37116(11) 0.0359(11) Uani 1 1 d .
H23 H 0.3801 0.2560 0.3674 0.043 Uiso 1 1 calc R
C24 C 0.5320(5) 0.4355(5) 0.35832(12) 0.0414(11) Uani 1 1 d .
C25 C 0.7043(5) 0.6591(5) 0.37245(15) 0.0562(14) Uani 1 1 d .
C26 C 0.7421(7) 0.6819(6) 0.32961(17) 0.096(2) Uani 1 1 d .
H26A H 0.8087 0.6408 0.3238 0.144 Uiso 1 1 calc R
H26B H 0.7784 0.7773 0.3267 0.144 Uiso 1 1 calc R
H26C H 0.6626 0.6418 0.3117 0.144 Uiso 1 1 calc R
C27 C 0.6038(6) 0.7294(5) 0.38360(19) 0.0823(19) Uani 1 1 d .
H27A H 0.5203 0.6893 0.3674 0.123 Uiso 1 1 calc R
H27B H 0.6410 0.8239 0.3796 0.123 Uiso 1 1 calc R
H27C H 0.5868 0.7191 0.4108 0.123 Uiso 1 1 calc R
C28 C 0.8314(5) 0.7187(5) 0.40042(17) 0.0733(17) Uani 1 1 d .
H28A H 0.8101 0.6971 0.4268 0.110 Uiso 1 1 calc R
H28B H 0.8653 0.8152 0.3996 0.110 Uiso 1 1 calc R
H28C H 0.8990 0.6814 0.3926 0.110 Uiso 1 1 calc R
C29 C 0.3308(5) 0.3846(5) 0.31416(14) 0.0585(14) Uani 1 1 d .
H29A H 0.2645 0.3644 0.3336 0.070 Uiso 1 1 calc R
H29B H 0.3395 0.3001 0.3038 0.070 Uiso 1 1 calc R
C30 C 0.2848(5) 0.4529(5) 0.28121(14) 0.0618(14) Uani 1 1 d .
H30A H 0.2677 0.5316 0.2920 0.093 Uiso 1 1 calc R
H30B H 0.2033 0.3912 0.2675 0.093 Uiso 1 1 calc R
H30C H 0.3543 0.4794 0.2632 0.093 Uiso 1 1 calc R
C31 C 0.9891(5) 0.4626(5) 0.39588(14) 0.0600(14) Uani 1 1 d .
H31A H 1.0098 0.5150 0.4213 0.072 Uiso 1 1 calc R
H31B H 1.0134 0.3823 0.3991 0.072 Uiso 1 1 calc R
C32 C 1.0840(5) 0.5465(6) 0.36724(17) 0.0762(18) Uani 1 1 d .
H32A H 1.0849 0.4893 0.3443 0.114 Uiso 1 1 calc R
H32B H 1.1740 0.5846 0.3800 0.114 Uiso 1 1 calc R
H32C H 1.0525 0.6180 0.3595 0.114 Uiso 1 1 calc R
Mg2 Mg 0.10258(18) 0.21129(18) 0.11346(5) 0.0544(5) Uani 1 1 d .
N7 N 0.2502(4) 0.3211(4) 0.16166(10) 0.0437(10) Uani 1 1 d .
N8 N 0.3019(4) 0.4550(4) 0.15477(10) 0.0416(9) Uani 1 1 d .
N9 N 0.2463(4) 0.3553(4) 0.07813(10) 0.0420(10) Uani 1 1 d .
N10 N 0.2285(4) 0.4756(4) 0.08813(10) 0.0403(9) Uani 1 1 d .
N11 N -0.0110(4) 0.3357(4) 0.11911(11) 0.0481(10) Uani 1 1 d .
N12 N 0.0218(4) 0.5089(4) 0.16984(11) 0.0537(11) Uani 1 1 d .
C33 C 0.4340(5) 0.5129(5) 0.17041(13) 0.0487(13) Uani 1 1 d .
C34 C 0.4642(5) 0.4133(5) 0.18873(14) 0.0550(13) Uani 1 1 d .
H34 H 0.5457 0.4219 0.2028 0.066 Uiso 1 1 calc R
C35 C 0.3506(5) 0.2960(5) 0.18251(13) 0.0500(13) Uani 1 1 d .
C36 C 0.3317(6) 0.1571(5) 0.19602(14) 0.0641(15) Uani 1 1 d .
C37 C 0.3466(8) 0.0660(6) 0.16093(18) 0.102(2) Uani 1 1 d .
H37A H 0.2719 0.0501 0.1415 0.153 Uiso 1 1 calc R
H37B H 0.3473 -0.0188 0.1698 0.153 Uiso 1 1 calc R
H37C H 0.4301 0.1097 0.1495 0.153 Uiso 1 1 calc R
C38 C 0.1921(6) 0.0996(5) 0.21235(16) 0.0778(18) Uani 1 1 d .
H38A H 0.1869 0.1576 0.2346 0.117 Uiso 1 1 calc R
H38B H 0.1800 0.0106 0.2204 0.117 Uiso 1 1 calc R
H38C H 0.1224 0.0947 0.1922 0.117 Uiso 1 1 calc R
C39 C 0.4451(7) 0.1665(7) 0.22803(16) 0.091(2) Uani 1 1 d .
H39A H 0.5316 0.2030 0.2176 0.137 Uiso 1 1 calc R
H39B H 0.4341 0.0778 0.2362 0.137 Uiso 1 1 calc R
H39C H 0.4401 0.2246 0.2503 0.137 Uiso 1 1 calc R
C40 C 0.5298(5) 0.6558(5) 0.16696(15) 0.0547(13) Uani 1 1 d .
C41 C 0.5584(6) 0.6707(6) 0.12344(16) 0.0744(18) Uani 1 1 d .
H41A H 0.4745 0.6513 0.1076 0.112 Uiso 1 1 calc R
H41B H 0.6027 0.6084 0.1151 0.112 Uiso 1 1 calc R
H41C H 0.6158 0.7616 0.1205 0.112 Uiso 1 1 calc R
C42 C 0.4766(6) 0.7656(5) 0.18412(17) 0.0766(18) Uani 1 1 d .
H42A H 0.3914 0.7567 0.1703 0.115 Uiso 1 1 calc R
H42B H 0.5408 0.8534 0.1811 0.115 Uiso 1 1 calc R
H42C H 0.4646 0.7550 0.2116 0.115 Uiso 1 1 calc R
C43 C 0.6655(5) 0.6731(6) 0.19041(17) 0.0779(18) Uani 1 1 d .
H43A H 0.7275 0.7630 0.1886 0.117 Uiso 1 1 calc R
H43B H 0.7032 0.6082 0.1797 0.117 Uiso 1 1 calc R
H43C H 0.6503 0.6590 0.2176 0.117 Uiso 1 1 calc R
C44 C 0.2280(5) 0.5501(5) 0.05666(13) 0.0465(12) Uani 1 1 d .
C45 C 0.2541(5) 0.4723(5) 0.02521(14) 0.0528(13) Uani 1 1 d .
H45 H 0.2629 0.4958 -0.0006 0.063 Uiso 1 1 calc R
C46 C 0.2646(5) 0.3554(5) 0.03904(13) 0.0421(12) Uani 1 1 d .
C47 C 0.1954(5) 0.6782(5) 0.05580(14) 0.0537(13) Uani 1 1 d .
C48 C 0.1851(7) 0.7101(6) 0.01234(14) 0.0829(19) Uani 1 1 d .
H48A H 0.2700 0.7213 0.0014 0.124 Uiso 1 1 calc R
H48B H 0.1641 0.7921 0.0110 0.124 Uiso 1 1 calc R
H48C H 0.1149 0.6369 -0.0023 0.124 Uiso 1 1 calc R
C49 C 0.0581(6) 0.6593(6) 0.07169(17) 0.0746(17) Uani 1 1 d .
H49A H -0.0088 0.5808 0.0581 0.112 Uiso 1 1 calc R
H49B H 0.0330 0.7377 0.0676 0.112 Uiso 1 1 calc R
H49C H 0.0637 0.6475 0.0994 0.112 Uiso 1 1 calc R
C50 C 0.3061(6) 0.8001(5) 0.07806(17) 0.0770(18) Uani 1 1 d .
H50A H 0.3065 0.7895 0.1059 0.115 Uiso 1 1 calc R
H50B H 0.2882 0.8817 0.0730 0.115 Uiso 1 1 calc R
H50C H 0.3928 0.8052 0.0693 0.115 Uiso 1 1 calc R
C51 C 0.2955(5) 0.2402(5) 0.01726(13) 0.0491(13) Uani 1 1 d .
C52 C 0.3489(8) 0.2845(7) -0.02189(18) 0.108(3) Uani 1 1 d .
H52A H 0.2890 0.3224 -0.0355 0.163 Uiso 1 1 calc R
H52B H 0.3537 0.2077 -0.0377 0.163 Uiso 1 1 calc R
H52C H 0.4376 0.3514 -0.0173 0.163 Uiso 1 1 calc R
C53 C 0.1648(7) 0.1212(6) 0.0083(2) 0.098(2) Uani 1 1 d .
H53A H 0.1266 0.0922 0.0325 0.147 Uiso 1 1 calc R
H53B H 0.1835 0.0479 -0.0056 0.147 Uiso 1 1 calc R
H53C H 0.1017 0.1482 -0.0079 0.147 Uiso 1 1 calc R
C54 C 0.3960(9) 0.1974(8) 0.0420(2) 0.118(3) Uani 1 1 d .
H54A H 0.4767 0.2740 0.0488 0.177 Uiso 1 1 calc R
H54B H 0.4183 0.1281 0.0273 0.177 Uiso 1 1 calc R
H54C H 0.3568 0.1630 0.0656 0.177 Uiso 1 1 calc R
C55 C 0.2118(4) 0.5064(5) 0.13052(12) 0.0411(11) Uani 1 1 d .
H55 H 0.2428 0.6051 0.1358 0.049 Uiso 1 1 calc R
C56 C 0.0629(5) 0.4492(5) 0.14186(13) 0.0450(12) Uani 1 1 d .
C57 C -0.1602(5) 0.2808(5) 0.12271(15) 0.0589(15) Uani 1 1 d .
C58 C -0.2168(6) 0.1617(6) 0.09111(15) 0.0748(17) Uani 1 1 d .
H58A H -0.1907 0.1918 0.0658 0.112 Uiso 1 1 calc R
H58B H -0.3139 0.1274 0.0906 0.112 Uiso 1 1 calc R
H58C H -0.1812 0.0913 0.0971 0.112 Uiso 1 1 calc R
C59 C -0.2282(6) 0.3860(6) 0.11483(18) 0.0839(19) Uani 1 1 d .
H59A H -0.1886 0.4641 0.1332 0.126 Uiso 1 1 calc R
H59B H -0.3234 0.3478 0.1179 0.126 Uiso 1 1 calc R
H59C H -0.2152 0.4120 0.0884 0.126 Uiso 1 1 calc R
C60 C -0.1907(6) 0.2288(7) 0.16375(15) 0.090(2) Uani 1 1 d .
H60A H -0.1464 0.1641 0.1686 0.134 Uiso 1 1 calc R
H60B H -0.2868 0.1865 0.1646 0.134 Uiso 1 1 calc R
H60C H -0.1581 0.3035 0.1836 0.134 Uiso 1 1 calc R
C61 C 0.1103(5) 0.6310(5) 0.19234(14) 0.0625(14) Uani 1 1 d .
H61A H 0.1407 0.7032 0.1750 0.075 Uiso 1 1 calc R
H61B H 0.1895 0.6147 0.2040 0.075 Uiso 1 1 calc R
C62 C 0.0366(6) 0.6729(6) 0.22419(16) 0.0828(19) Uani 1 1 d .
H62A H 0.0960 0.7536 0.2389 0.124 Uiso 1 1 calc R
H62B H 0.0076 0.6017 0.2415 0.124 Uiso 1 1 calc R
H62C H -0.0410 0.6901 0.2126 0.124 Uiso 1 1 calc R
C63 C 0.0281(6) -0.0004(5) 0.10014(16) 0.0683(16) Uani 1 1 d .
H63A H -0.0258 -0.0174 0.0751 0.082 Uiso 1 1 calc R
H63B H 0.1059 -0.0281 0.0958 0.082 Uiso 1 1 calc R
C64 C -0.0573(7) -0.0977(6) 0.12844(18) 0.088(2) Uani 1 1 d .
H64A H 0.0011 -0.1082 0.1498 0.132 Uiso 1 1 calc R
H64B H -0.1039 -0.1842 0.1144 0.132 Uiso 1 1 calc R
H64C H -0.1223 -0.0610 0.1387 0.132 Uiso 1 1 calc R

loop_
_atom_site_aniso_label
_atom_site_aniso_U_11
_atom_site_aniso_U_22
_atom_site_aniso_U_33
_atom_site_aniso_U_23
_atom_site_aniso_U_13
_atom_site_aniso_U_12
Mg1 0.0378(9) 0.0530(10) 0.0461(9) 0.0109(8) 0.0048(7) 0.0096(8)
N1 0.029(2) 0.048(2) 0.039(2) 0.0124(18) 0.0019(16) 0.0171(17)
N2 0.032(2) 0.045(2) 0.033(2) 0.0077(17) 0.0024(17) 0.0110(17)
N3 0.032(2) 0.051(2) 0.039(2) 0.0076(19) 0.0033(17) 0.0143(18)
N4 0.028(2) 0.044(2) 0.042(2) 0.0100(19) 0.0046(17) 0.0073(17)
N5 0.042(2) 0.043(2) 0.054(2) 0.008(2) 0.0013(19) 0.0092(19)
N6 0.052(3) 0.051(3) 0.048(2) 0.010(2) 0.000(2) 0.019(2)
C1 0.035(3) 0.053(3) 0.038(3) 0.006(2) 0.007(2) 0.013(2)
C2 0.039(3) 0.071(3) 0.032(3) 0.007(2) 0.004(2) 0.019(2)
C3 0.031(3) 0.045(3) 0.046(3) 0.010(2) 0.005(2) 0.008(2)
C4 0.037(3) 0.070(4) 0.047(3) 0.003(3) 0.008(2) 0.025(3)
C5 0.038(3) 0.084(4) 0.087(4) 0.004(3) 0.009(3) 0.020(3)
C6 0.055(3) 0.073(4) 0.063(3) -0.001(3) 0.005(3) 0.028(3)
C7 0.079(4) 0.136(6) 0.056(3) 0.016(4) 0.024(3) 0.061(4)
C8 0.039(3) 0.058(3) 0.046(3) 0.019(2) 0.004(2) 0.017(2)
C9 0.059(4) 0.094(5) 0.083(4) 0.001(4) -0.017(3) 0.022(3)
C10 0.078(4) 0.100(5) 0.092(4) 0.000(4) -0.010(4) 0.057(4)
C11 0.078(5) 0.177(7) 0.097(5) 0.097(5) 0.022(4) 0.048(5)
C12 0.043(3) 0.047(3) 0.034(2) 0.011(2) -0.001(2) 0.014(2)
C13 0.051(3) 0.046(3) 0.039(3) 0.003(2) 0.000(2) 0.022(2)
C14 0.045(3) 0.052(3) 0.034(2) 0.011(2) 0.000(2) 0.020(2)
C15 0.040(3) 0.046(3) 0.044(3) 0.008(2) 0.000(2) 0.008(2)
C16 0.061(3) 0.066(4) 0.040(3) 0.015(3) 0.004(2) 0.019(3)
C17 0.044(3) 0.067(4) 0.060(3) 0.012(3) -0.003(2) 0.009(3)
C18 0.058(3) 0.054(3) 0.063(3) 0.003(3) 0.002(3) 0.007(3)
C19 0.049(3) 0.066(3) 0.046(3) 0.004(3) 0.010(2) 0.016(3)
C20 0.056(4) 0.090(4) 0.077(4) 0.020(3) 0.025(3) 0.014(3)
C21 0.078(4) 0.090(4) 0.073(4) -0.008(4) 0.029(3) 0.028(3)
C22 0.058(4) 0.115(5) 0.082(4) 0.010(4) 0.010(3) 0.042(4)
C23 0.027(2) 0.048(3) 0.034(2) 0.002(2) 0.0036(19) 0.016(2)
C24 0.044(3) 0.046(3) 0.037(3) 0.010(2) 0.009(2) 0.018(2)
C25 0.052(3) 0.049(3) 0.064(3) 0.011(3) 0.000(3) 0.011(3)
C26 0.112(5) 0.078(4) 0.080(4) 0.033(4) 0.022(4) 0.002(4)
C27 0.072(4) 0.054(4) 0.122(5) -0.004(4) -0.008(4) 0.027(3)
C28 0.055(4) 0.052(3) 0.100(4) -0.004(3) -0.001(3) 0.003(3)
C29 0.064(4) 0.062(3) 0.052(3) 0.009(3) -0.009(3) 0.025(3)
C30 0.071(4) 0.064(4) 0.055(3) 0.011(3) -0.009(3) 0.030(3)
C31 0.047(3) 0.066(4) 0.062(3) 0.017(3) 0.007(3) 0.010(3)
C32 0.044(3) 0.077(4) 0.101(4) 0.023(4) 0.019(3) 0.007(3)
Mg2 0.0564(11) 0.0563(11) 0.0492(10) 0.0084(9) 0.0062(8) 0.0162(9)
N7 0.051(2) 0.041(2) 0.039(2) 0.0083(18) 0.0023(19) 0.0150(19)
N8 0.043(2) 0.047(2) 0.036(2) -0.0003(18) 0.0003(18) 0.0159(19)
N9 0.051(2) 0.037(2) 0.038(2) 0.0043(18) 0.0056(18) 0.0138(19)
N10 0.042(2) 0.044(2) 0.035(2) 0.0063(18) 0.0037(17) 0.0150(18)
N11 0.045(2) 0.049(2) 0.047(2) 0.007(2) 0.0061(19) 0.0105(19)
N12 0.049(3) 0.064(3) 0.048(2) -0.009(2) 0.003(2) 0.022(2)
C33 0.046(3) 0.064(3) 0.036(3) 0.008(3) 0.005(2) 0.018(3)
C34 0.052(3) 0.069(4) 0.047(3) 0.005(3) 0.003(2) 0.025(3)
C35 0.066(4) 0.060(3) 0.035(3) 0.010(2) 0.004(2) 0.036(3)
C36 0.090(4) 0.063(4) 0.047(3) 0.010(3) 0.000(3) 0.037(3)
C37 0.170(7) 0.077(4) 0.083(4) -0.002(4) -0.001(5) 0.077(5)
C38 0.089(5) 0.066(4) 0.076(4) 0.027(3) 0.001(3) 0.020(3)
C39 0.114(5) 0.110(5) 0.067(4) 0.027(4) -0.005(4) 0.060(4)
C40 0.046(3) 0.057(3) 0.058(3) 0.002(3) 0.001(3) 0.013(3)
C41 0.066(4) 0.078(4) 0.072(4) 0.022(3) 0.012(3) 0.011(3)
C42 0.064(4) 0.064(4) 0.087(4) -0.006(3) -0.006(3) 0.007(3)
C43 0.053(4) 0.089(4) 0.081(4) 0.007(3) -0.008(3) 0.011(3)
C44 0.054(3) 0.051(3) 0.035(3) 0.010(2) 0.003(2) 0.018(2)
C45 0.064(3) 0.055(3) 0.039(3) 0.016(3) 0.009(2) 0.015(3)
C46 0.044(3) 0.046(3) 0.034(3) 0.005(2) 0.005(2) 0.011(2)
C47 0.069(4) 0.048(3) 0.049(3) 0.014(2) 0.003(3) 0.026(3)
C48 0.136(6) 0.070(4) 0.059(3) 0.026(3) 0.002(4) 0.053(4)
C49 0.072(4) 0.071(4) 0.093(4) 0.018(3) 0.003(3) 0.039(3)
C50 0.095(5) 0.047(3) 0.087(4) 0.009(3) -0.010(4) 0.023(3)
C51 0.054(3) 0.047(3) 0.048(3) 0.003(2) 0.014(3) 0.019(2)
C52 0.167(7) 0.097(5) 0.076(4) 0.015(4) 0.068(5) 0.053(5)
C53 0.096(5) 0.070(4) 0.115(5) -0.024(4) 0.026(4) 0.014(4)
C54 0.160(7) 0.151(7) 0.086(5) -0.022(5) -0.009(5) 0.119(6)
C55 0.039(3) 0.045(3) 0.039(3) 0.003(2) 0.003(2) 0.014(2)
C56 0.047(3) 0.047(3) 0.042(3) 0.006(2) 0.000(2) 0.019(2)
C57 0.041(3) 0.070(4) 0.060(3) 0.010(3) 0.002(3) 0.012(3)
C58 0.056(4) 0.084(4) 0.069(4) 0.000(3) -0.012(3) 0.007(3)
C59 0.053(4) 0.101(5) 0.097(5) -0.010(4) -0.008(3) 0.029(3)
C60 0.062(4) 0.131(6) 0.058(3) 0.026(4) 0.017(3) 0.004(4)
C61 0.065(4) 0.065(4) 0.058(3) -0.007(3) 0.002(3) 0.025(3)
C62 0.086(4) 0.093(5) 0.060(3) -0.027(3) 0.005(3) 0.024(4)
C63 0.063(4) 0.062(4) 0.075(4) 0.013(3) 0.014(3) 0.012(3)
C64 0.095(5) 0.075(4) 0.089(4) 0.018(4) 0.023(4) 0.016(4)

loop_
_atom_type_symbol
_atom_type_description
_atom_type_scat_dispersion_real
_atom_type_scat_dispersion_imag
_atom_type_scat_source
C C 0.0033 0.0016 'International Tables Vol C Tables 4.2.6.8 and 6.1.1.4'
H H 0.0000 0.0000 'International Tables Vol C Tables 4.2.6.8 and 6.1.1.4'
N N 0.0061 0.0033 'International Tables Vol C Tables 4.2.6.8 and 6.1.1.4'
Mg Mg 0.0486 0.0363 'International Tables Vol C Tables 4.2.6.8 and 6.1.1.4'

loop_
_geom_angle_atom_site_label_1
_geom_angle_atom_site_label_2
_geom_angle_atom_site_label_3
_geom_angle
N5 Mg1 C31 129.4(2)
N5 Mg1 N3 91.87(16)
C31 Mg1 N3 126.51(19)
N5 Mg1 N1 91.89(15)
C31 Mg1 N1 120.92(17)
N3 Mg1 N1 83.27(14)
N5 Mg1 C24 26.79(13)
C31 Mg1 C24 153.70(19)
N3 Mg1 C24 66.53(14)
N1 Mg1 C24 80.68(13)
C3 N1 N2 105.7(3)
C3 N1 Mg1 134.0(3)
N2 N1 Mg1 103.0(2)
N1 N2 C1 111.5(3)
N1 N2 C23 116.9(3)
C1 N2 C23 131.6(4)
C14 N3 N4 105.3(3)
C14 N3 Mg1 134.1(3)
N4 N3 Mg1 108.3(3)
C12 N4 N3 111.2(4)
C12 N4 C23 133.1(4)
N3 N4 C23 115.6(3)
C24 N5 C25 118.7(4)
C24 N5 Mg1 109.6(3)
C25 N5 Mg1 121.7(3)
C24 N6 C29 122.2(4)
C2 C1 N2 104.9(4)
C2 C1 C4 129.6(4)
N2 C1 C4 125.4(4)
C1 C2 C3 108.8(4)
N1 C3 C2 109.1(4)
N1 C3 C8 121.5(4)
C2 C3 C8 129.3(4)
C1 C4 C5 114.0(4)
C1 C4 C6 110.1(4)
C5 C4 C6 110.1(4)
C1 C4 C7 108.0(4)
C5 C4 C7 107.4(4)
C6 C4 C7 107.0(4)
C3 C8 C10 111.0(4)
C3 C8 C11 110.3(4)
C10 C8 C11 110.5(5)
C3 C8 C9 109.0(4)
C10 C8 C9 109.2(5)
C11 C8 C9 106.8(5)
N4 C12 C13 105.8(4)
N4 C12 C15 128.0(4)
C13 C12 C15 126.1(4)
C12 C13 C14 107.5(4)
N3 C14 C13 110.1(4)
N3 C14 C19 121.6(4)
C13 C14 C19 128.3(5)
C12 C15 C18 108.2(4)
C12 C15 C16 109.8(4)
C18 C15 C16 108.3(4)
C12 C15 C17 112.8(4)
C18 C15 C17 106.9(4)
C16 C15 C17 110.6(4)
C20 C19 C22 110.9(4)
C20 C19 C14 109.8(4)
C22 C19 C14 109.2(4)
C20 C19 C21 108.2(4)
C22 C19 C21 109.6(5)
C14 C19 C21 109.1(4)
N2 C23 N4 109.7(4)
N2 C23 C24 113.7(3)
N4 C23 C24 110.9(3)
N6 C24 N5 127.0(4)
N6 C24 C23 120.2(4)
N5 C24 C23 112.8(4)
N6 C24 Mg1 149.8(3)
N5 C24 Mg1 43.6(2)
C23 C24 Mg1 78.6(3)
N5 C25 C28 106.6(4)
N5 C25 C27 111.4(4)
C28 C25 C27 108.0(5)
N5 C25 C26 110.5(4)
C28 C25 C26 109.1(5)
C27 C25 C26 111.1(5)
N6 C29 C30 108.9(4)
C32 C31 Mg1 120.4(4)
N11 Mg2 C63 126.4(2)
N11 Mg2 N7 93.63(16)
C63 Mg2 N7 126.3(2)
N11 Mg2 N9 91.64(16)
C63 Mg2 N9 124.09(19)
N7 Mg2 N9 82.29(14)
N11 Mg2 C56 27.30(13)
C63 Mg2 C56 150.0(2)
N7 Mg2 C56 67.27(15)
N9 Mg2 C56 81.42(14)
C35 N7 N8 105.2(4)
C35 N7 Mg2 134.3(3)
N8 N7 Mg2 109.5(3)
N7 N8 C33 111.5(4)
N7 N8 C55 115.7(3)
C33 N8 C55 132.6(4)
C46 N9 N10 105.3(3)
C46 N9 Mg2 132.8(3)
N10 N9 Mg2 103.3(2)
N9 N10 C44 113.0(3)
N9 N10 C55 117.2(3)
C44 N10 C55 129.8(4)
C56 N11 C57 118.2(4)
C56 N11 Mg2 108.7(3)
C57 N11 Mg2 121.7(3)
C56 N12 C61 122.2(4)
C34 C33 N8 105.6(4)
C34 C33 C40 126.4(5)
N8 C33 C40 127.9(5)
C33 C34 C35 107.5(5)
N7 C35 C34 110.2(4)
N7 C35 C36 121.0(5)
C34 C35 C36 128.8(5)
C35 C36 C37 108.5(4)
C35 C36 C38 109.8(5)
C37 C36 C38 111.6(5)
C35 C36 C39 109.5(5)
C37 C36 C39 107.2(5)
C38 C36 C39 110.2(4)
C33 C40 C41 108.2(4)
C33 C40 C42 113.0(4)
C41 C40 C42 112.4(5)
C33 C40 C43 108.2(4)
C41 C40 C43 107.3(4)
C42 C40 C43 107.4(4)
N10 C44 C45 103.6(4)
N10 C44 C47 127.5(4)
C45 C44 C47 128.7(4)
C46 C45 C44 108.6(4)
N9 C46 C45 109.5(4)
N9 C46 C51 121.2(4)
C45 C46 C51 129.4(4)
C44 C47 C49 110.4(4)
C44 C47 C50 112.8(4)
C49 C47 C50 110.8(5)
C44 C47 C48 107.8(4)
C49 C47 C48 107.5(5)
C50 C47 C48 107.2(4)
C54 C51 C52 111.2(5)
C54 C51 C53 109.6(5)
C52 C51 C53 107.2(5)
C54 C51 C46 110.5(4)
C52 C51 C46 109.2(4)
C53 C51 C46 109.0(4)
N8 C55 N10 108.0(3)
N8 C55 C56 111.2(3)
N10 C55 C56 114.1(3)
N12 C56 N11 126.9(4)
N12 C56 C55 120.7(4)
N11 C56 C55 112.4(4)
N12 C56 Mg2 146.4(3)
N11 C56 Mg2 44.0(2)
C55 C56 Mg2 79.3(3)
N11 C57 C59 111.8(4)
N11 C57 C58 106.1(4)
C59 C57 C58 108.7(5)
N11 C57 C60 110.9(4)
C59 C57 C60 110.0(5)
C58 C57 C60 109.2(4)
N12 C61 C62 110.1(4)
C64 C63 Mg2 122.0(4)

loop_
_geom_bond_atom_site_label_1
_geom_bond_atom_site_label_2
_geom_bond_distance
Mg1 N5 2.056(5)
Mg1 C31 2.122(5)
Mg1 N3 2.178(4)
Mg1 N1 2.227(4)
Mg1 C24 2.808(5)
N1 C3 1.350(5)
N1 N2 1.368(5)
N2 C1 1.385(5)
N2 C23 1.460(5)
N3 C14 1.340(6)
N3 N4 1.381(5)
N4 C12 1.363(5)
N4 C23 1.468(6)
N5 C24 1.343(5)
N5 C25 1.494(6)
N6 C24 1.293(6)
N6 C29 1.456(6)
C1 C2 1.361(6)
C1 C4 1.519(6)
C2 C3 1.395(6)
C3 C8 1.490(6)
C4 C5 1.520(6)
C4 C6 1.533(7)
C4 C7 1.556(6)
C8 C10 1.516(7)
C8 C11 1.529(6)
C8 C9 1.542(7)
C12 C13 1.374(6)
C12 C15 1.521(6)
C13 C14 1.389(6)
C14 C19 1.528(6)
C15 C18 1.536(6)
C15 C16 1.537(6)
C15 C17 1.538(7)
C19 C20 1.524(7)
C19 C22 1.524(7)
C19 C21 1.537(7)
C23 C24 1.564(6)
C25 C28 1.518(7)
C25 C27 1.528(8)
C25 C26 1.546(7)
C29 C30 1.507(7)
C31 C32 1.533(6)
Mg2 N11 2.049(5)
Mg2 C63 2.109(5)
Mg2 N7 2.173(4)
Mg2 N9 2.219(4)
Mg2 C56 2.794(5)
N7 C35 1.343(6)
N7 N8 1.369(5)
N8 C33 1.376(6)
N8 C55 1.473(6)
N9 C46 1.356(5)
N9 N10 1.365(5)
N10 C44 1.365(5)
N10 C55 1.494(5)
N11 C56 1.353(5)
N11 C57 1.493(6)
N12 C56 1.283(6)
N12 C61 1.451(6)
C33 C34 1.364(7)
C33 C40 1.519(7)
C34 C35 1.396(7)
C35 C36 1.510(7)
C36 C37 1.535(7)
C36 C38 1.538(7)
C36 C39 1.541(7)
C40 C41 1.536(7)
C40 C42 1.539(7)
C40 C43 1.542(7)
C44 C45 1.404(6)
C44 C47 1.496(7)
C45 C46 1.377(6)
C46 C51 1.518(6)
C47 C49 1.524(7)
C47 C50 1.536(7)
C47 C48 1.543(7)
C51 C54 1.510(8)
C51 C52 1.515(7)
C51 C53 1.518(7)
C55 C56 1.557(6)
C57 C59 1.530(8)
C57 C58 1.533(7)
C57 C60 1.543(7)
C61 C62 1.495(7)
C63 C64 1.544(7)
